data_2010604
loop_
_publ_author_name
'Jones, Peter G.'
'Ernst, Ludger'
'Dix, Ina'
'Wittkowski, Lars'

_publ_section_title
;
 Chiral and <i>meso</i>-bis([2.2]paracyclophan-4-yl)methane and
 <i>meso</i>-bis([2.2]paracyclophan-4-yl) sulfide
;
_journal_issue 2
_journal_name_full 'Acta Crystallographica Section C'
_journal_page_first 239
_journal_page_last 241
_journal_paper_doi 10.1107/S0108270199014560
_journal_volume 56
_journal_year 2000
_chemical_formula_sum 'C33 H32'
_chemical_formula_weight 428.59
_chemical_name_systematic
;
 chiral bis([2.2]paracyclophan-4-yl)methane
;
_space_group_IT_number 15
_symmetry_cell_setting monoclinic
_symmetry_space_group_name_Hall '-C 2yc'
_symmetry_space_group_name_H-M 'C 1 2/c 1'
_audit_creation_method SHELXL
_cell_angle_alpha 90.00
_cell_angle_beta 92.256(8)
_cell_angle_gamma 90.00
_cell_formula_units_Z 4
_cell_length_a 24.928(3)
_cell_length_b 7.8409(6)
_cell_length_c 11.5716(12)
_cell_measurement_reflns_used 64
_cell_measurement_temperature 173(2)
_cell_measurement_theta_max 12.5
_cell_measurement_theta_min 4.8
_cell_volume 2260.0(4)
_computing_cell_refinement XSCANS
_computing_data_collection 'XSCANS (Siemens, 1991)'
_computing_data_reduction XSCANS
_computing_molecular_graphics 'XP5 (Siemens, 1994)'
_computing_publication_material SHELXL93
_computing_structure_refinement 'SHELXL93 (Sheldrick, 1993)'
_computing_structure_solution 'SHELXS86 (Sheldrick, 1990)'
_diffrn_ambient_temperature 173(2)
_diffrn_measurement_device 'Siemens P4'
_diffrn_measurement_method \w-scans
_diffrn_radiation_monochromator graphite
_diffrn_radiation_source 'fine-focus sealed tube'
_diffrn_radiation_type MoK\a
_diffrn_radiation_wavelength .71073
_diffrn_reflns_av_R_equivalents .0254
_diffrn_reflns_av_sigmaI/netI .0306
_diffrn_reflns_limit_h_max 32
_diffrn_reflns_limit_h_min 0
_diffrn_reflns_limit_k_max 2
_diffrn_reflns_limit_k_min -10
_diffrn_reflns_limit_l_max 15
_diffrn_reflns_limit_l_min -15
_diffrn_reflns_number 3066
_diffrn_reflns_theta_max 27.49
_diffrn_reflns_theta_min 3.23
_diffrn_standards_decay_% 0
_diffrn_standards_interval_count 247
_diffrn_standards_number 3
_exptl_absorpt_coefficient_mu .071
_exptl_absorpt_correction_type none
_exptl_crystal_colour colourless
_exptl_crystal_density_diffrn 1.260
_exptl_crystal_density_meas ?
_exptl_crystal_description 'hexagonal tablet'
_exptl_crystal_F_000 920
_exptl_crystal_size_max .76
_exptl_crystal_size_mid .46
_exptl_crystal_size_min .22
_refine_diff_density_max .271
_refine_diff_density_min -.213
_refine_ls_extinction_coef .0080(12)
_refine_ls_extinction_method 'SHELXL93 (Sheldrick, 1993)'
_refine_ls_goodness_of_fit_all 1.024
_refine_ls_goodness_of_fit_obs 1.128
_refine_ls_hydrogen_treatment constr
_refine_ls_matrix_type full
_refine_ls_number_parameters 151
_refine_ls_number_reflns 2587
_refine_ls_number_restraints 0
_refine_ls_restrained_S_all 1.040
_refine_ls_restrained_S_obs 1.128
_refine_ls_R_factor_all .0631
_refine_ls_R_factor_obs .0452
_refine_ls_shift/esd_max .000
_refine_ls_shift/esd_mean .000
_refine_ls_structure_factor_coef Fsqd
_refine_ls_weighting_details 'w = 1/[\s^2^(Fo^2^)+(0.0763P)^2^+0.4887P] where P=(Fo^2^+2Fc^2^)/3'
_refine_ls_weighting_scheme calc
_refine_ls_wR_factor_all .1306
_refine_ls_wR_factor_obs .1207
_reflns_number_observed 1912
_reflns_number_total 2589
_reflns_observed_criterion I>2\s(I)
_cod_data_source_file bm1382.cif
_cod_data_source_block 1c
_cod_depositor_comments
;
The following automatic conversions were performed:
'_geom_bond_publ_flag' value 'Y' changed to 'y' according to
'/home/saulius/struct/CIF-dictionaries/cif_core.dic' dictionary named
'cif_core.dic' version 2.4.1 from 2010-06-29 (2 times).

Automatic conversion script
Id: cif_fix_enum 1527 2010-12-29 10:47:43Z saulius 

The following automatic conversions were performed:

'_geom_bond_publ_flag' value 'Y' changed to 'y' according to
/home/saulius/struct/CIF-dictionaries/cif_core.dic dictionary named
'cif_core.dic' version 2.4.1 from 2010-06-29 (2
times).

'_geom_torsion_publ_flag' value 'Y' changed to 'y' according
to /home/saulius/struct/CIF-dictionaries/cif_core.dic dictionary
named 'cif_core.dic' version 2.4.1 from 2010-06-29.

Automatic conversion script
Id: cif_fix_values 1715 2011-07-08 13:25:40Z adriana 

The following automatic conversions were performed:

'_exptl_crystal_density_meas' value 'not measured' was changed to '?'
- the value is perceived as not measured.

Automatic conversion script
Id: cif_fix_values 3008 2015-01-20 13:52:24Z robertas 

The following automatic conversions were performed:

'_refine_ls_weighting_scheme' value 'calc w =
1/[\s^2^(Fo^2^)+(0.0763P)^2^+0.4887P] where P=(Fo^2^+2Fc^2^)/3' was
changed to 'calc'. New tag '_refine_ls_weighting_details' was
created. The value of the new tag was set to 'w =
1/[\s^2^(Fo^2^)+(0.0763P)^2^+0.4887P] where P=(Fo^2^+2Fc^2^)/3'.

Automatic conversion script
Id: cif_fix_values 3143 2015-03-26 13:38:13Z robertas 
;
_cod_original_sg_symbol_H-M 'C 2/c'
_cod_database_code 2010604
_cod_database_fobs_code 2010604

loop_
_symmetry_equiv_pos_as_xyz
'x, y, z'
'-x, y, -z+1/2'
'x+1/2, y+1/2, z'
'-x+1/2, y+1/2, -z+1/2'
'-x, -y, -z'
'x, -y, z-1/2'
'-x+1/2, -y+1/2, -z'
'x+1/2, -y+1/2, z-1/2'

loop_
_atom_site_aniso_label
_atom_site_aniso_U_11
_atom_site_aniso_U_22
_atom_site_aniso_U_33
_atom_site_aniso_U_12
_atom_site_aniso_U_13
_atom_site_aniso_U_23
C1 .0300(8) .0421(9) .0259(7) .0032(7) -.0014(6) -.0096(6)
C2 .0239(7) .0328(8) .0214(6) .0032(6) .0020(5) .0043(6)
C3 .0185(6) .0215(6) .0235(7) .0039(5) .0035(5) .0000(5)
C4 .0171(6) .0178(6) .0214(6) .0028(5) .0032(5) -.0024(5)
C5 .0185(6) .0235(6) .0216(6) .0015(5) .0044(5) -.0024(5)
C6 .0186(6) .0276(7) .0236(7) .0011(5) .0018(5) -.0082(5)
C7 .0208(6) .0239(7) .0357(8) -.0041(5) .0065(6) -.0058(6)
C8 .0258(7) .0231(7) .0296(7) -.0002(5) .0084(6) .0021(6)
C9 .0193(6) .0425(9) .0291(7) .0008(6) -.0022(5) -.0079(6)
C10 .0245(7) .0442(9) .0367(8) .0091(7) -.0047(6) -.0073(7)
C11 .0209(6) .0286(7) .0292(7) .0082(5) .0014(5) -.0034(6)
C12 .0222(7) .0284(7) .0348(8) .0001(6) .0090(6) -.0037(6)
C13 .0296(7) .0281(7) .0251(7) .0028(6) .0090(6) -.0004(6)
C14 .0262(7) .0277(7) .0225(7) .0035(6) .0033(5) -.0073(5)
C15 .0250(7) .0215(7) .0337(7) .0004(5) .0073(6) -.0055(6)
C16 .0287(7) .0241(7) .0295(7) .0075(5) .0065(6) .0025(6)
C17 .0178(8) .0208(9) .0226(9) .000 .0010(7) .000

loop_
_atom_site_label
_atom_site_fract_x
_atom_site_fract_y
_atom_site_fract_z
_atom_site_U_iso_or_equiv
_atom_site_thermal_displace_type
_atom_site_calc_flag
_atom_site_refinement_flags
_atom_site_occupancy
_atom_site_disorder_group
_atom_site_type_symbol
C1 .43287(6) .3431(2) 1.02048(13) .0327(4) Uani d . 1 . C
H1A .42529 .3286 1.10324 .039 Uiso calc R 1 . H
H1B .45867 .4384 1.01436 .039 Uiso calc R 1 . H
C2 .45959(5) .1738(2) .97480(11) .0260(3) Uani d . 1 . C
H2A .49890(5) .1907 .97259 .031 Uiso calc R 1 . H
H2B .45298(5) .0799 1.02962 .031 Uiso calc R 1 . H
C3 .43813(5) .1229(2) .85551(11) .0211(3) Uani d . 1 . C
C4 .44971(5) .2154(2) .75542(11) .0187(3) Uani d . 1 . C
C5 .41162(5) .2169(2) .66368(11) .0211(3) Uani d . 1 . C
H5 .41848(5) .2828 .59696 .025 Uiso calc R 1 . H
C6 .36378(5) .1247(2) .66675(11) .0232(3) Uani d . 1 . C
C7 .36015(5) .0024(2) .75298(12) .0267(3) Uani d . 1 . C
H7 .33269(5) -.0816 .74796 .032 Uiso calc R 1 . H
C8 .39680(5) .0034(2) .84660(12) .0259(3) Uani d . 1 . C
H8 .39360(5) -.0793 .90592 .031 Uiso calc R 1 . H
C9 .31484(6) .1811(2) .59501(13) .0304(3) Uani d . 1 . C
H9A .29319 .0794 .57320 .036 Uiso calc R 1 . H
H9B .32675 .2345 .52287 .036 Uiso calc R 1 . H
C10 .27823(6) .3117(2) .65983(14) .0353(4) Uani d . 1 . C
H10A .27066 .4108 .60874 .042 Uiso calc R 1 . H
H10B .24357 .2563 .67529 .042 Uiso calc R 1 . H
C11 .30363(5) .3742(2) .77273(12) .0262(3) Uani d . 1 . C
C12 .29664(6) .2846(2) .87486(12) .0283(3) Uani d . 1 . C
H12 .26521 .2179 .88308 .034 Uiso calc R 1 . H
C13 .33508(6) .2916(2) .96484(12) .0274(3) Uani d . 1 . C
H13 .32978 .2295 1.03396 .033 Uiso calc R 1 . H
C14 .38138(5) .3890(2) .95453(11) .0254(3) Uani d . 1 . C
C15 .38177(5) .5063(2) .86446(12) .0266(3) Uani d . 1 . C
H15 .40865(5) .5922 .86445 .032 Uiso calc R 1 . H
C16 .34327(6) .4992(2) .77442(12) .0273(3) Uani d . 1 . C
H16 .34403 .5803 .71352 .033 Uiso calc R 1 . H
C17 .5000 .3238(2) .7500 .0204(4) Uani d S 1 . C
H17 .5028 .3981 .8192 .024 Uiso d R 1 . H

loop_
_atom_type_symbol
_atom_type_description
_atom_type_scat_dispersion_real
_atom_type_scat_dispersion_imag
_atom_type_scat_source
C C .0033 .0016 'International Tables Vol C Tables 4.2.6.8 and 6.1.1.4'
H H .0000 .0000 'International Tables Vol C Tables 4.2.6.8 and 6.1.1.4'

loop_
_geom_angle_atom_site_label_1
_geom_angle_atom_site_label_2
_geom_angle_atom_site_label_3
_geom_angle_site_symmetry_3
_geom_angle
C14 C1 C2 . 113.02(11)
C3 C2 C1 . 112.75(11)
C8 C3 C4 . 117.46(12)
C8 C3 C2 . 118.59(12)
C4 C3 C2 . 122.56(12)
C5 C4 C3 . 118.36(11)
C5 C4 C17 . 120.14(10)
C3 C4 C17 . 121.30(10)
C4 C5 C6 . 122.17(12)
C7 C6 C5 . 117.09(12)
C7 C6 C9 . 121.42(12)
C5 C6 C9 . 120.35(13)
C6 C7 C8 . 119.78(12)
C7 C8 C3 . 121.54(13)
C6 C9 C10 . 113.38(11)
C11 C10 C9 . 112.98(11)
C16 C11 C12 . 117.15(13)
C16 C11 C10 . 120.92(13)
C12 C11 C10 . 120.55(14)
C13 C12 C11 . 120.75(13)
C12 C13 C14 . 120.47(13)
C15 C14 C13 . 117.20(13)
C15 C14 C1 . 120.37(13)
C13 C14 C1 . 121.08(13)
C14 C15 C16 . 120.71(13)
C15 C16 C11 . 120.53(13)
C4 C17 C4 2_656 111.91(15)

loop_
_geom_bond_atom_site_label_1
_geom_bond_atom_site_label_2
_geom_bond_site_symmetry_2
_geom_bond_distance
_geom_bond_publ_flag
C1 C14 . 1.511(2) ?
C1 C2 . 1.585(2) ?
C2 C3 . 1.514(2) ?
C3 C8 . 1.393(2) ?
C3 C4 . 1.406(2) ?
C4 C5 . 1.396(2) ?
C4 C17 . 1.518(2) y
C5 C6 . 1.396(2) ?
C6 C7 . 1.389(2) ?
C6 C9 . 1.514(2) ?
C7 C8 . 1.389(2) ?
C9 C10 . 1.581(2) ?
C10 C11 . 1.511(2) ?
C11 C16 . 1.391(2) ?
C11 C12 . 1.392(2) ?
C12 C13 . 1.388(2) ?
C13 C14 . 1.393(2) ?
C14 C15 . 1.390(2) ?
C15 C16 . 1.390(2) ?
C17 C4 2_656 1.518(2) y

loop_
_geom_torsion_atom_site_label_1
_geom_torsion_atom_site_label_2
_geom_torsion_atom_site_label_3
_geom_torsion_atom_site_label_4
_geom_torsion_site_symmetry_4
_geom_torsion
_geom_torsion_publ_flag
C14 C1 C2 C3 . 17.0(2) ?
C1 C2 C3 C8 . -95.9(2) ?
C1 C2 C3 C4 . 70.2(2) ?
C8 C3 C4 C5 . 16.5(2) ?
C2 C3 C4 C5 . -149.75(12) ?
C8 C3 C4 C17 . -168.63(12) ?
C2 C3 C4 C17 . 25.1(2) ?
C3 C4 C5 C6 . -2.5(2) ?
C17 C4 C5 C6 . -177.38(12) ?
C4 C5 C6 C7 . -13.5(2) ?
C4 C5 C6 C9 . 154.48(12) ?
C5 C6 C7 C8 . 15.3(2) ?
C9 C6 C7 C8 . -152.61(13) ?
C6 C7 C8 C3 . -1.2(2) ?
C4 C3 C8 C7 . -15.0(2) ?
C2 C3 C8 C7 . 151.85(13) ?
C7 C6 C9 C10 . 78.5(2) ?
C5 C6 C9 C10 . -89.0(2) ?
C6 C9 C10 C11 . 8.7(2) ?
C9 C10 C11 C16 . 78.3(2) ?
C9 C10 C11 C12 . -87.9(2) ?
C16 C11 C12 C13 . -14.5(2) ?
C10 C11 C12 C13 . 152.25(13) ?
C11 C12 C13 C14 . .2(2) ?
C12 C13 C14 C15 . 14.2(2) ?
C12 C13 C14 C1 . -152.61(13) ?
C2 C1 C14 C15 . -96.5(2) ?
C2 C1 C14 C13 . 69.8(2) ?
C13 C14 C15 C16 . -14.2(2) ?
C1 C14 C15 C16 . 152.66(13) ?
C14 C15 C16 C11 . -.1(2) ?
C12 C11 C16 C15 . 14.4(2) ?
C10 C11 C16 C15 . -152.24(13) ?
C5 C4 C17 C4 2_656 -113.80(12) y
C3 C4 C17 C4 2_656 71.47(11) ?
